data_7025532
loop_
_publ_author_name
'Thielemann, Dominique T.'
'Fern\'andez, Ignacio'
'Roesky, Peter W.'

_publ_section_title
;
 New amino acid ligated yttrium hydroxy clusters.
;
_journal_issue 29
_journal_name_full 'Dalton transactions (Cambridge, England : 2003)'
_journal_page_first 6661
_journal_page_last 6666
_journal_paper_doi 10.1039/c001464h
_journal_volume 39
_journal_year 2010
_chemical_absolute_configuration rmad
_chemical_formula_moiety 'C110 H111 N4 O25 Y5'
_chemical_formula_sum 'C110 H111 N4 O25 Y5'
_chemical_formula_weight 2333.58
_chemical_name_systematic
;
?
;
_space_group_IT_number 19
_symmetry_cell_setting orthorhombic
_symmetry_Int_Tables_number 19
_symmetry_space_group_name_Hall 'P 2ac 2ab'
_symmetry_space_group_name_H-M 'P 21 21 21'
_atom_sites_solution_hydrogens geom
_atom_sites_solution_primary direct
_atom_sites_solution_secondary difmap
_audit_creation_date 11-09-08
_audit_creation_method SHELXL-97
_cell_angle_alpha 90.00
_cell_angle_beta 90.00
_cell_angle_gamma 90.00
_cell_formula_units_Z 4
_cell_length_a 16.792(3)
_cell_length_b 20.108(4)
_cell_length_c 31.541(6)
_cell_measurement_reflns_used 53252
_cell_measurement_temperature 203(2)
_cell_measurement_theta_max 26.11
_cell_measurement_theta_min 1.20
_cell_volume 10650(3)
_computing_cell_refinement 'STOE X-AREA'
_computing_data_collection 'STOE X-AREA'
_computing_data_reduction 'STOE X-RED'
_computing_structure_refinement 'SHELXL-97 (Sheldrick, 1997)'
_computing_structure_solution 'SHELXS-97 (Sheldrick, 1990)'
_diffrn_ambient_temperature 203(2)
_diffrn_detector_area_resol_mean 6.67
_diffrn_measured_fraction_theta_full 1.000
_diffrn_measured_fraction_theta_max 1.000
_diffrn_measurement_device_type 'STOE IPDS 2'
_diffrn_measurement_method 'area detector'
_diffrn_radiation_monochromator graphite
_diffrn_radiation_source 'fine-focus sealed tube'
_diffrn_radiation_type MoK\a
_diffrn_radiation_wavelength 0.71073
_diffrn_reflns_av_R_equivalents 0.1599
_diffrn_reflns_av_sigmaI/netI 0.1058
_diffrn_reflns_limit_h_max 20
_diffrn_reflns_limit_h_min -20
_diffrn_reflns_limit_k_max 24
_diffrn_reflns_limit_k_min -22
_diffrn_reflns_limit_l_max 38
_diffrn_reflns_limit_l_min -38
_diffrn_reflns_number 74142
_diffrn_reflns_theta_full 25.50
_diffrn_reflns_theta_max 25.68
_diffrn_reflns_theta_min 1.20
_exptl_absorpt_coefficient_mu 2.769
_exptl_absorpt_correction_T_max 0.5808
_exptl_absorpt_correction_T_min 0.3267
_exptl_absorpt_correction_type integration
_exptl_absorpt_process_details 'STOE X-RED & X-SHAPE'
_exptl_crystal_colour pale-yellow
_exptl_crystal_density_diffrn 1.455
_exptl_crystal_density_method 'not measured'
_exptl_crystal_description block
_exptl_crystal_F_000 4776
_exptl_crystal_size_max 0.600
_exptl_crystal_size_mid 0.370
_exptl_crystal_size_min 0.150
_refine_diff_density_max 0.461
_refine_diff_density_min -0.750
_refine_diff_density_rms 0.079
_refine_ls_abs_structure_details 'Flack H D (1983), Acta Cryst. A39, 876-881'
_refine_ls_abs_structure_Flack -0.018(5)
_refine_ls_extinction_method none
_refine_ls_goodness_of_fit_ref 1.073
_refine_ls_hydrogen_treatment constr
_refine_ls_matrix_type full
_refine_ls_number_parameters 1281
_refine_ls_number_reflns 19828
_refine_ls_number_restraints 1
_refine_ls_restrained_S_all 1.074
_refine_ls_R_factor_all 0.0766
_refine_ls_R_factor_gt 0.0564
_refine_ls_shift/su_max 0.001
_refine_ls_shift/su_mean 0.000
_refine_ls_structure_factor_coef Fsqd
_refine_ls_weighting_details 'calc w=1/[\s^2^(Fo^2^)+(0.0319P)^2^+3.0825P] where P=(Fo^2^+2Fc^2^)/3'
_refine_ls_weighting_scheme calc
_refine_ls_wR_factor_gt 0.1179
_refine_ls_wR_factor_ref 0.1265
_reflns_number_gt 16048
_reflns_number_total 20101
_reflns_threshold_expression >2sigma(I)
_cod_data_source_file c001464h.txt
_cod_data_source_block 3
_cod_original_cell_volume 10650(4)
_cod_database_code 7025532

loop_
_symmetry_equiv_pos_as_xyz
'x, y, z'
'-x+1/2, -y, z+1/2'
'-x, y+1/2, -z+1/2'
'x+1/2, -y+1/2, -z'

loop_
_atom_site_label
_atom_site_type_symbol
_atom_site_fract_x
_atom_site_fract_y
_atom_site_fract_z
_atom_site_U_iso_or_equiv
_atom_site_adp_type
_atom_site_occupancy
_atom_site_symmetry_multiplicity
_atom_site_calc_flag
_atom_site_refinement_flags
_atom_site_disorder_assembly
_atom_site_disorder_group
C1 C -0.1345(6) -0.1362(5) 0.1797(3) 0.077(3) Uani 1 1 d . . .
H1 H -0.1726 -0.1089 0.1664 0.093 Uiso 1 1 calc R . .
C2 C -0.1474(7) -0.1595(6) 0.2206(3) 0.096(3) Uani 1 1 d . . .
H2 H -0.1937 -0.1469 0.2352 0.115 Uiso 1 1 calc R . .
C3 C -0.0943(9) -0.2000(6) 0.2394(3) 0.102(4) Uani 1 1 d . . .
H3 H -0.1045 -0.2165 0.2667 0.122 Uiso 1 1 calc R . .
C4 C -0.0276(9) -0.2168(6) 0.2195(3) 0.107(4) Uani 1 1 d . . .
H4 H 0.0094 -0.2451 0.2327 0.128 Uiso 1 1 calc R . .
C5 C -0.0123(6) -0.1920(5) 0.1783(2) 0.075(3) Uani 1 1 d . . .
H5 H 0.0356 -0.2027 0.1645 0.090 Uiso 1 1 calc R . .
C6 C -0.0662(5) -0.1532(4) 0.1589(2) 0.058(2) Uani 1 1 d . . .
C7 C -0.0482(5) -0.1298(3) 0.1144(2) 0.0484(17) Uani 1 1 d . . .
C8 C -0.1125(5) -0.1128(4) 0.0887(2) 0.0576(19) Uani 1 1 d . . .
H8 H -0.1638 -0.1118 0.1006 0.069 Uiso 1 1 calc R . .
C9 C -0.1032(4) -0.0970(4) 0.0454(2) 0.0507(17) Uani 1 1 d . . .
C10 C -0.1759(4) -0.0899(4) 0.0185(2) 0.0554(18) Uani 1 1 d . . .
C11 C -0.1682(5) -0.0570(5) -0.0199(3) 0.076(2) Uani 1 1 d . . .
H11 H -0.1190 -0.0379 -0.0274 0.091 Uiso 1 1 calc R . .
C12 C -0.2321(6) -0.0520(6) -0.0471(3) 0.092(3) Uani 1 1 d . . .
H12 H -0.2262 -0.0297 -0.0731 0.110 Uiso 1 1 calc R . .
C13 C -0.3035(6) -0.0791(6) -0.0367(4) 0.091(3) Uani 1 1 d . . .
H13 H -0.3466 -0.0760 -0.0556 0.110 Uiso 1 1 calc R . .
C14 C -0.3129(6) -0.1112(5) 0.0017(4) 0.084(3) Uani 1 1 d . . .
H14 H -0.3623 -0.1297 0.0093 0.101 Uiso 1 1 calc R . .
C15 C -0.2491(5) -0.1157(4) 0.0284(3) 0.070(2) Uani 1 1 d . . .
H15 H -0.2557 -0.1373 0.0546 0.084 Uiso 1 1 calc R . .
C16 C 0.2509(5) -0.2373(4) 0.1200(2) 0.148(7) Uani 1 1 d G . .
H16 H 0.2090 -0.2113 0.1308 0.178 Uiso 1 1 calc R . .
C17 C 0.2982(7) -0.2743(5) 0.14744(19) 0.173(8) Uani 1 1 d G . .
H17 H 0.2883 -0.2733 0.1768 0.207 Uiso 1 1 calc R . .
C18 C 0.3602(6) -0.3126(4) 0.1315(3) 0.131(5) Uani 1 1 d G . .
H18 H 0.3922 -0.3377 0.1500 0.157 Uiso 1 1 calc R . .
C19 C 0.3748(4) -0.3141(4) 0.0881(3) 0.155(7) Uani 1 1 d G . .
H19 H 0.4167 -0.3400 0.0773 0.186 Uiso 1 1 calc R . .
C20 C 0.3275(4) -0.2771(4) 0.0607(2) 0.118(5) Uani 1 1 d G . .
H20 H 0.3373 -0.2780 0.0314 0.141 Uiso 1 1 calc R . .
C21 C 0.2655(4) -0.2387(3) 0.07667(19) 0.065(2) Uani 1 1 d G . .
C22 C 0.2138(5) -0.1966(3) 0.0505(3) 0.0561(18) Uani 1 1 d . . .
C23 C 0.2164(5) -0.2037(4) 0.0059(3) 0.064(2) Uani 1 1 d . . .
H23 H 0.2561 -0.2309 -0.0060 0.077 Uiso 1 1 calc R . .
C24 C 0.1638(5) -0.1728(3) -0.0207(2) 0.0559(18) Uani 1 1 d . . .
C25 C 0.1655(6) -0.1932(4) -0.0668(3) 0.064(2) Uani 1 1 d . . .
C26 C 0.0995(6) -0.1805(5) -0.0912(3) 0.073(3) Uani 1 1 d . . .
H26 H 0.0568 -0.1560 -0.0799 0.088 Uiso 1 1 calc R . .
C27 C 0.0958(8) -0.2039(6) -0.1325(3) 0.102(4) Uani 1 1 d . . .
H27 H 0.0499 -0.1967 -0.1489 0.123 Uiso 1 1 calc R . .
C28 C 0.1595(10) -0.2377(6) -0.1494(3) 0.115(5) Uani 1 1 d . . .
H28 H 0.1567 -0.2540 -0.1773 0.138 Uiso 1 1 calc R . .
C29 C 0.2268(9) -0.2476(5) -0.1259(3) 0.104(4) Uani 1 1 d . . .
H29 H 0.2707 -0.2698 -0.1378 0.125 Uiso 1 1 calc R . .
C30 C 0.2303(7) -0.2250(4) -0.0846(3) 0.081(3) Uani 1 1 d . . .
H30 H 0.2768 -0.2312 -0.0685 0.097 Uiso 1 1 calc R . .
C31 C -0.2094(5) 0.0455(5) 0.1522(2) 0.064(2) Uani 1 1 d . . .
H31 H -0.1601 0.0645 0.1594 0.076 Uiso 1 1 calc R . .
C32 C -0.2582(6) 0.0202(6) 0.1833(3) 0.082(3) Uani 1 1 d . . .
H32 H -0.2424 0.0230 0.2118 0.099 Uiso 1 1 calc R . .
C33 C -0.3289(5) -0.0088(7) 0.1734(3) 0.097(4) Uani 1 1 d . . .
H33 H -0.3617 -0.0259 0.1949 0.117 Uiso 1 1 calc R . .
C34 C -0.3521(5) -0.0131(6) 0.1322(3) 0.094(4) Uani 1 1 d . . .
H34 H -0.4005 -0.0337 0.1251 0.113 Uiso 1 1 calc R . .
C35 C -0.3042(4) 0.0128(5) 0.1009(3) 0.068(2) Uani 1 1 d . . .
H35 H -0.3205 0.0099 0.0725 0.081 Uiso 1 1 calc R . .
C36 C -0.2334(4) 0.0428(4) 0.1105(2) 0.0513(17) Uani 1 1 d . . .
C37 C -0.1803(3) 0.0701(4) 0.07762(18) 0.0410(14) Uani 1 1 d . B .
C38 C -0.2108(4) 0.0918(4) 0.0390(2) 0.0539(19) Uani 1 1 d . . .
H38 H -0.2663 0.0910 0.0352 0.065 Uiso 1 1 calc R . .
C39 C -0.1640(4) 0.1145(4) 0.00596(19) 0.0451(16) Uani 1 1 d . B .
C40 C -0.2022(4) 0.1419(4) -0.0329(2) 0.0501(17) Uani 1 1 d . . .
C41 C -0.1629(6) 0.1897(5) -0.0553(3) 0.075(2) Uani 1 1 d . . .
H41 H -0.1126 0.2043 -0.0461 0.090 Uiso 1 1 calc R . .
C42 C -0.1963(6) 0.2170(6) -0.0915(3) 0.094(4) Uani 1 1 d . . .
H42 H -0.1695 0.2502 -0.1069 0.113 Uiso 1 1 calc R . .
C43 C -0.2697(6) 0.1941(6) -0.1044(3) 0.097(4) Uani 1 1 d . . .
H43 H -0.2937 0.2130 -0.1285 0.117 Uiso 1 1 calc R . .
C44 C -0.3079(5) 0.1455(6) -0.0834(3) 0.089(3) Uani 1 1 d . . .
H44 H -0.3568 0.1295 -0.0936 0.107 Uiso 1 1 calc R . .
C45 C -0.2759(4) 0.1192(5) -0.0470(2) 0.067(2) Uani 1 1 d . . .
H45 H -0.3035 0.0861 -0.0319 0.080 Uiso 1 1 calc R . .
C46 C -0.0531(4) 0.0528(5) -0.1192(3) 0.070(2) Uani 1 1 d . . .
H46 H -0.0474 0.0817 -0.0960 0.084 Uiso 1 1 calc R . .
C47 C -0.1241(5) 0.0510(6) -0.1413(3) 0.089(3) Uani 1 1 d . . .
H47 H -0.1665 0.0783 -0.1326 0.107 Uiso 1 1 calc R . .
C48 C -0.1334(5) 0.0105(6) -0.1753(3) 0.087(3) Uani 1 1 d . . .
H48 H -0.1815 0.0103 -0.1904 0.104 Uiso 1 1 calc R . .
C49 C -0.0722(6) -0.0298(6) -0.1872(3) 0.090(3) Uani 1 1 d . . .
H49 H -0.0784 -0.0587 -0.2104 0.108 Uiso 1 1 calc R . .
C50 C -0.0006(5) -0.0284(5) -0.1650(2) 0.067(2) Uani 1 1 d . . .
H50 H 0.0416 -0.0561 -0.1735 0.080 Uiso 1 1 calc R . .
C51 C 0.0089(4) 0.0130(4) -0.1308(2) 0.0510(17) Uani 1 1 d . . .
C52 C 0.0844(4) 0.0170(4) -0.10728(19) 0.0442(15) Uani 1 1 d . . .
C53 C 0.1546(4) -0.0112(4) -0.1232(2) 0.0492(16) Uani 1 1 d . . .
H53 H 0.1515 -0.0346 -0.1489 0.059 Uiso 1 1 calc R . .
C54 C 0.2279(4) -0.0071(3) -0.10376(19) 0.0423(15) Uani 1 1 d . . .
C55 C 0.2981(4) -0.0370(3) -0.1244(2) 0.0441(15) Uani 1 1 d . . .
C56 C 0.3708(4) -0.0094(4) -0.1170(2) 0.0507(17) Uani 1 1 d . . .
H56 H 0.3751 0.0272 -0.0986 0.061 Uiso 1 1 calc R . .
C57 C 0.4384(5) -0.0347(4) -0.1363(2) 0.064(2) Uani 1 1 d . . .
H57 H 0.4886 -0.0161 -0.1304 0.077 Uiso 1 1 calc R . .
C58 C 0.4319(5) -0.0869(5) -0.1641(2) 0.064(2) Uani 1 1 d . . .
H58 H 0.4773 -0.1037 -0.1779 0.077 Uiso 1 1 calc R . .
C59 C 0.3591(5) -0.1140(5) -0.1713(2) 0.069(2) Uani 1 1 d . . .
H59 H 0.3546 -0.1510 -0.1894 0.082 Uiso 1 1 calc R . .
C60 C 0.2927(5) -0.0888(4) -0.1528(2) 0.0555(18) Uani 1 1 d . . .
H60 H 0.2426 -0.1069 -0.1594 0.067 Uiso 1 1 calc R . .
C61 C 0.4843(4) -0.1979(3) 0.01803(15) 0.100(4) Uani 1 1 d G . .
H61 H 0.5005 -0.2088 0.0457 0.120 Uiso 1 1 calc R . .
C62 C 0.5080(4) -0.2372(3) -0.0159(2) 0.123(5) Uani 1 1 d G . .
H62 H 0.5402 -0.2747 -0.0112 0.148 Uiso 1 1 calc R . .
C63 C 0.4840(4) -0.2211(3) -0.05685(17) 0.086(3) Uani 1 1 d G . .
H63 H 0.5001 -0.2477 -0.0798 0.103 Uiso 1 1 calc R . .
C64 C 0.4364(4) -0.1657(3) -0.06379(12) 0.094(4) Uani 1 1 d G . .
H64 H 0.4202 -0.1547 -0.0915 0.113 Uiso 1 1 calc R . .
C65 C 0.4127(4) -0.1263(2) -0.02982(15) 0.084(3) Uani 1 1 d G . .
H65 H 0.3804 -0.0888 -0.0345 0.101 Uiso 1 1 calc R . .
C66 C 0.4366(3) -0.1424(2) 0.01109(13) 0.0439(15) Uani 1 1 d G . .
C67 C 0.4083(4) -0.1009(3) 0.0462(2) 0.0449(15) Uani 1 1 d . . .
C68 C 0.4366(4) -0.1108(4) 0.0870(2) 0.0494(17) Uani 1 1 d . . .
H68 H 0.4767 -0.1428 0.0912 0.059 Uiso 1 1 calc R . .
C69 C 0.4083(4) -0.0752(4) 0.1224(2) 0.0476(16) Uani 1 1 d . . .
C70 C 0.4407(4) -0.0897(4) 0.1649(2) 0.0550(19) Uani 1 1 d . . .
C71 C 0.4194(7) -0.0495(6) 0.1970(2) 0.098(4) Uani 1 1 d . . .
H71 H 0.3847 -0.0137 0.1917 0.117 Uiso 1 1 calc R . .
C72 C 0.4478(9) -0.0600(8) 0.2380(3) 0.136(6) Uani 1 1 d . . .
H72 H 0.4301 -0.0327 0.2603 0.163 Uiso 1 1 calc R . .
C73 C 0.4990(7) -0.1076(7) 0.2457(3) 0.095(3) Uani 1 1 d . . .
H73 H 0.5218 -0.1122 0.2728 0.114 Uiso 1 1 calc R . .
C74 C 0.5181(9) -0.1487(8) 0.2150(4) 0.137(6) Uani 1 1 d . . .
H74 H 0.5495 -0.1863 0.2209 0.165 Uiso 1 1 calc R . .
C75 C 0.4923(8) -0.1373(7) 0.1737(3) 0.131(6) Uani 1 1 d . . .
H75 H 0.5121 -0.1640 0.1516 0.157 Uiso 1 1 calc R . .
C76 C 0.2385(7) -0.1415(5) 0.2260(3) 0.092(4) Uani 1 1 d . . .
H76 H 0.2276 -0.1482 0.1971 0.111 Uiso 1 1 calc R . .
C77 C 0.2917(8) -0.1811(7) 0.2455(3) 0.126(5) Uani 1 1 d . . .
H77 H 0.3176 -0.2150 0.2303 0.152 Uiso 1 1 calc R . .
C78 C 0.3078(6) -0.1715(6) 0.2878(3) 0.090(3) Uani 1 1 d . . .
H78 H 0.3452 -0.1988 0.3016 0.108 Uiso 1 1 calc R . .
C79 C 0.2701(5) -0.1231(4) 0.3097(2) 0.061(2) Uani 1 1 d . . .
H79 H 0.2812 -0.1170 0.3386 0.073 Uiso 1 1 calc R . .
C80 C 0.2155(5) -0.0828(4) 0.2899(2) 0.0536(18) Uani 1 1 d . . .
H80 H 0.1890 -0.0495 0.3054 0.064 Uiso 1 1 calc R . .
C81 C 0.1997(4) -0.0912(4) 0.2473(2) 0.0520(18) Uani 1 1 d . . .
C82 C 0.1435(4) -0.0471(3) 0.2254(2) 0.0448(15) Uani 1 1 d . B .
C83 C 0.0747(4) -0.0246(4) 0.2445(2) 0.0535(18) Uani 1 1 d . . .
H83 H 0.0647 -0.0391 0.2724 0.064 Uiso 1 1 calc R . .
C84 C 0.0200(4) 0.0166(4) 0.2266(2) 0.0430(15) Uani 1 1 d . B .
C85 C -0.0517(4) 0.0357(4) 0.2512(2) 0.0509(18) Uani 1 1 d . . .
C86 C -0.0830(4) 0.0982(4) 0.2458(2) 0.0579(19) Uani 1 1 d . . .
H86 H -0.0622 0.1259 0.2244 0.069 Uiso 1 1 calc R . .
C87 C -0.1441(5) 0.1214(5) 0.2707(3) 0.081(3) Uani 1 1 d . . .
H87 H -0.1640 0.1648 0.2672 0.098 Uiso 1 1 calc R . .
C88 C -0.1755(5) 0.0794(7) 0.3013(3) 0.088(3) Uani 1 1 d . . .
H88 H -0.2178 0.0943 0.3184 0.105 Uiso 1 1 calc R . .
C89 C -0.1463(5) 0.0169(6) 0.3069(3) 0.078(3) Uani 1 1 d . . .
H89 H -0.1687 -0.0112 0.3275 0.093 Uiso 1 1 calc R . .
C90 C -0.0839(4) -0.0049(4) 0.2823(2) 0.057(2) Uani 1 1 d . . .
H90 H -0.0629 -0.0477 0.2866 0.069 Uiso 1 1 calc R . .
C91 C 0.0454(4) 0.2039(4) 0.1328(2) 0.0456(16) Uani 1 1 d . B .
C92 C -0.0064(4) 0.2499(3) 0.10700(19) 0.0404(14) Uani 1 1 d . . .
H92 H 0.0296 0.2835 0.0944 0.049 Uiso 1 1 calc R . .
C93 C -0.0671(4) 0.2886(4) 0.1340(2) 0.0496(17) Uani 1 1 d . . .
H93 H -0.1059 0.3085 0.1141 0.060 Uiso 1 1 calc R . .
C94 C -0.1134(5) 0.2417(5) 0.1625(3) 0.075(3) Uani 1 1 d . . .
H94A H -0.0790 0.2259 0.1850 0.113 Uiso 1 1 calc R . .
H94B H -0.1323 0.2042 0.1460 0.113 Uiso 1 1 calc R . .
H94C H -0.1585 0.2650 0.1746 0.113 Uiso 1 1 calc R . .
C95 C -0.0295(6) 0.3449(4) 0.1577(3) 0.076(3) Uani 1 1 d . . .
H95A H -0.0705 0.3708 0.1718 0.114 Uiso 1 1 calc R . .
H95B H -0.0006 0.3732 0.1381 0.114 Uiso 1 1 calc R . .
H95C H 0.0071 0.3274 0.1787 0.114 Uiso 1 1 calc R . .
C96 C 0.0901(4) 0.2179(3) -0.0121(2) 0.0439(15) Uani 1 1 d . B .
C97 C 0.1518(4) 0.2291(3) -0.0467(2) 0.0435(15) Uani 1 1 d . . .
H97 H 0.1938 0.2574 -0.0340 0.052 Uiso 1 1 calc R . .
C98 C 0.1162(5) 0.2696(5) -0.0839(2) 0.068(2) Uani 1 1 d . . .
H98 H 0.0915 0.3100 -0.0718 0.082 Uiso 1 1 calc R . .
C99 C 0.0520(6) 0.2310(7) -0.1061(3) 0.098(4) Uani 1 1 d . . .
H99A H 0.0243 0.2599 -0.1258 0.147 Uiso 1 1 calc R . .
H99B H 0.0146 0.2139 -0.0853 0.147 Uiso 1 1 calc R . .
H99C H 0.0757 0.1942 -0.1215 0.147 Uiso 1 1 calc R . .
C100 C 0.1806(7) 0.2916(5) -0.1143(2) 0.086(3) Uani 1 1 d . . .
H10A H 0.2051 0.2529 -0.1271 0.129 Uiso 1 1 calc R . .
H10B H 0.2206 0.3168 -0.0990 0.129 Uiso 1 1 calc R . .
H10C H 0.1574 0.3193 -0.1362 0.129 Uiso 1 1 calc R . .
C101 C 0.3474(4) 0.1317(3) 0.0037(2) 0.0449(16) Uani 1 1 d . B .
C102 C 0.4251(4) 0.1137(3) 0.02547(19) 0.0425(15) Uani 1 1 d . . .
H102 H 0.4582 0.1540 0.0291 0.051 Uiso 1 1 calc R . .
C103 C 0.4698(4) 0.0628(4) -0.0003(2) 0.0458(16) Uani 1 1 d . . .
H103 H 0.4345 0.0243 -0.0054 0.055 Uiso 1 1 calc R . .
C104 C 0.5429(4) 0.0391(5) 0.0222(3) 0.070(2) Uani 1 1 d . . .
H10D H 0.5767 0.0768 0.0288 0.104 Uiso 1 1 calc R . .
H10E H 0.5718 0.0084 0.0041 0.104 Uiso 1 1 calc R . .
H10F H 0.5278 0.0167 0.0482 0.104 Uiso 1 1 calc R . .
C105 C 0.4955(4) 0.0912(4) -0.04297(19) 0.0511(17) Uani 1 1 d . . .
H10G H 0.5348 0.1258 -0.0385 0.077 Uiso 1 1 calc R . .
H10H H 0.4495 0.1097 -0.0574 0.077 Uiso 1 1 calc R . .
H10I H 0.5184 0.0560 -0.0602 0.077 Uiso 1 1 calc R . .
C106 C 0.2910(4) 0.1268(4) 0.1539(2) 0.0465(16) Uani 1 1 d . B .
C107 C 0.2459(4) 0.1571(4) 0.1910(2) 0.0502(17) Uani 1 1 d . B .
H107 H 0.2284 0.2015 0.1812 0.060 Uiso 1 1 calc R . .
C108 C 0.2950(6) 0.1695(5) 0.2307(3) 0.079(3) Uani 1 1 d D . .
H108 H 0.2564 0.1796 0.2536 0.095 Uiso 1 1 calc R A 1
C09A C 0.3415(13) 0.1231(11) 0.2456(7) 0.070(5) Uiso 0.50 1 d P B 1
H09A H 0.3875 0.1184 0.2273 0.105 Uiso 0.50 1 calc PR B 1
H09B H 0.3127 0.0813 0.2467 0.105 Uiso 0.50 1 calc PR B 1
H09C H 0.3589 0.1351 0.2739 0.105 Uiso 0.50 1 calc PR B 1
C09B C 0.3264(15) 0.0976(10) 0.2459(9) 0.087(7) Uiso 0.50 1 d PD B 2
H09D H 0.3350 0.0695 0.2213 0.130 Uiso 0.50 1 calc PR B 2
H09E H 0.2870 0.0772 0.2643 0.130 Uiso 0.50 1 calc PR B 2
H09F H 0.3760 0.1027 0.2613 0.130 Uiso 0.50 1 calc PR B 2
C10A C 0.3416(11) 0.2406(9) 0.2203(6) 0.067(4) Uiso 0.50 1 d P B 1
H10J H 0.3608 0.2600 0.2465 0.100 Uiso 0.50 1 calc PR B 1
H10K H 0.3049 0.2711 0.2066 0.100 Uiso 0.50 1 calc PR B 1
H10L H 0.3863 0.2321 0.2015 0.100 Uiso 0.50 1 calc PR B 1
C10B C 0.3670(15) 0.2074(14) 0.2314(8) 0.112(8) Uiso 0.50 1 d P B 2
H10M H 0.3826 0.2155 0.2606 0.168 Uiso 0.50 1 calc PR B 2
H10N H 0.3584 0.2495 0.2172 0.168 Uiso 0.50 1 calc PR B 2
H10O H 0.4087 0.1829 0.2171 0.168 Uiso 0.50 1 calc PR B 2
N1 N 0.1731(3) 0.1201(3) 0.19947(16) 0.0472(14) Uani 1 1 d . . .
H1A H 0.1341 0.1496 0.2061 0.057 Uiso 1 1 calc R B .
H1B H 0.1814 0.0942 0.2227 0.057 Uiso 1 1 calc R . .
N2 N 0.4041(3) 0.0863(3) 0.06734(16) 0.0463(13) Uani 1 1 d . . .
H2A H 0.3987 0.1207 0.0858 0.056 Uiso 1 1 calc R . .
H2B H 0.4453 0.0608 0.0766 0.056 Uiso 1 1 calc R . .
N3 N 0.1906(3) 0.1680(3) -0.05947(17) 0.0463(13) Uani 1 1 d . . .
H3A H 0.2441 0.1751 -0.0593 0.056 Uiso 1 1 calc R . .
H3B H 0.1763 0.1592 -0.0867 0.056 Uiso 1 1 calc R . .
N4 N -0.0427(3) 0.2146(3) 0.07185(16) 0.0478(14) Uani 1 1 d . . .
H4A H -0.0376 0.2403 0.0483 0.057 Uiso 1 1 calc R . .
H4B H -0.0957 0.2108 0.0774 0.057 Uiso 1 1 calc R . .
O1 O 0.1113(3) -0.1321(2) -0.01042(15) 0.0526(12) Uani 1 1 d . . .
O2 O 0.1688(3) -0.1582(2) 0.06878(16) 0.0584(13) Uani 1 1 d . . .
O3 O -0.0382(3) -0.0897(3) 0.02797(14) 0.0523(12) Uani 1 1 d . . .
O4 O 0.0229(3) -0.1285(2) 0.10388(15) 0.0501(12) Uani 1 1 d . . .
O5 O 0.0248(3) 0.0418(3) 0.18961(13) 0.0495(12) Uani 1 1 d . . .
O6 O 0.1634(3) -0.0311(2) 0.18740(13) 0.0503(11) Uani 1 1 d . . .
O7 O 0.0571(2) 0.1454(2) 0.11854(12) 0.0377(10) Uani 1 1 d . . .
O8 O 0.0762(3) 0.2250(3) 0.16561(17) 0.0697(16) Uani 1 1 d . . .
O9 O 0.3535(3) -0.0327(2) 0.12063(13) 0.0475(11) Uani 1 1 d . . .
O10 O 0.3561(2) -0.0576(2) 0.03725(13) 0.0448(11) Uani 1 1 d . . .
O11 O 0.2527(2) 0.0870(2) 0.13072(12) 0.0394(10) Uani 1 1 d . . .
O12 O 0.3598(3) 0.1446(3) 0.14758(16) 0.0661(15) Uani 1 1 d . . .
O13 O 0.2405(2) 0.0213(2) -0.06847(13) 0.0442(10) Uani 1 1 d . . .
O14 O 0.0819(3) 0.0490(3) -0.07273(13) 0.0511(11) Uani 1 1 d . . .
O15 O 0.2866(2) 0.0970(2) 0.01396(12) 0.0382(9) Uani 1 1 d . . .
O16 O 0.3473(3) 0.1762(3) -0.02332(18) 0.0654(15) Uani 1 1 d . . .
O17 O -0.0893(2) 0.1158(3) 0.00603(12) 0.0463(11) Uani 1 1 d . . .
O18 O -0.1076(2) 0.0750(3) 0.08756(13) 0.0471(11) Uani 1 1 d . . .
O19 O 0.0867(2) 0.1593(2) 0.00324(13) 0.0401(10) Uani 1 1 d . . .
O20 O 0.0491(4) 0.2631(3) -0.00080(19) 0.0764(18) Uani 1 1 d . . .
O21 O 0.0289(2) 0.0112(2) 0.09582(12) 0.0371(9) Uani 1 1 d . . .
H21D H -0.0199 -0.0045 0.1104 0.044 Uiso 1 1 calc R B .
O22 O 0.1812(2) -0.0347(2) 0.10335(12) 0.0366(9) Uani 1 1 d . . .
H22D H 0.2005 -0.0713 0.1216 0.044 Uiso 1 1 calc R B .
O23 O 0.2032(2) -0.0247(2) 0.01799(13) 0.0377(9) Uani 1 1 d . . .
H23D H 0.2318 -0.0566 -0.0004 0.045 Uiso 1 1 calc R B .
O24 O 0.0505(2) 0.0211(2) 0.00952(12) 0.0377(9) Uani 1 1 d . . .
H24D H 0.0110 0.0100 -0.0127 0.045 Uiso 1 1 calc R B .
O25 O 0.1537(2) 0.0809(2) 0.06311(12) 0.0357(9) Uani 1 1 d . . .
Y1 Y 0.08874(4) -0.07230(3) 0.05130(2) 0.04164(15) Uani 1 1 d . B .
Y2 Y 0.12392(4) 0.04793(3) 0.141206(18) 0.03754(14) Uani 1 1 d . B .
Y3 Y 0.28222(3) 0.01918(3) 0.070097(18) 0.03631(14) Uani 1 1 d . B .
Y4 Y 0.16370(3) 0.06812(3) -0.017031(18) 0.03548(14) Uani 1 1 d . B .
Y5 Y 0.00785(3) 0.10340(3) 0.054688(18) 0.03605(14) Uani 1 1 d . B .

loop_
_atom_site_aniso_label
_atom_site_aniso_U_11
_atom_site_aniso_U_22
_atom_site_aniso_U_33
_atom_site_aniso_U_23
_atom_site_aniso_U_13
_atom_site_aniso_U_12
C1 0.085(6) 0.095(7) 0.051(4) 0.007(5) 0.013(4) -0.021(6)
C2 0.121(9) 0.116(9) 0.050(5) 0.001(6) 0.015(6) -0.030(8)
C3 0.152(11) 0.115(9) 0.038(5) 0.012(5) 0.006(6) -0.052(9)
C4 0.158(12) 0.111(9) 0.052(5) 0.032(6) -0.021(7) -0.016(9)
C5 0.093(6) 0.084(6) 0.049(4) 0.014(4) -0.005(5) -0.003(6)
C6 0.069(5) 0.060(5) 0.043(4) 0.004(4) 0.005(4) -0.019(4)
C7 0.066(5) 0.040(4) 0.040(3) 0.002(3) 0.002(3) -0.011(3)
C8 0.059(4) 0.060(5) 0.054(4) 0.003(4) 0.018(4) -0.008(4)
C9 0.044(4) 0.049(4) 0.060(4) -0.005(3) -0.001(3) -0.011(3)
C10 0.058(4) 0.046(4) 0.062(4) 0.006(4) 0.000(4) -0.002(3)
C11 0.075(5) 0.077(6) 0.076(5) 0.012(5) -0.011(5) -0.013(5)
C12 0.089(7) 0.098(8) 0.087(6) 0.014(6) -0.021(6) 0.010(6)
C13 0.067(6) 0.102(8) 0.104(8) 0.003(7) -0.021(6) 0.007(6)
C14 0.066(6) 0.069(6) 0.118(8) -0.003(6) 0.001(6) -0.005(5)
C15 0.064(5) 0.062(5) 0.083(6) 0.002(5) 0.004(5) -0.002(4)
C16 0.231(17) 0.132(11) 0.082(8) 0.024(8) -0.021(10) 0.100(12)
C17 0.244(19) 0.164(15) 0.109(10) 0.030(10) -0.004(12) 0.109(16)
C18 0.155(13) 0.088(9) 0.151(13) 0.028(9) -0.041(11) 0.020(9)
C19 0.129(11) 0.115(11) 0.219(17) -0.068(12) -0.101(12) 0.069(9)
C20 0.079(7) 0.111(9) 0.163(11) -0.056(9) -0.056(8) 0.037(7)
C21 0.082(6) 0.043(4) 0.071(5) 0.000(4) -0.004(5) 0.000(4)
C22 0.071(5) 0.034(4) 0.063(4) 0.006(4) 0.008(4) -0.005(4)
C23 0.071(5) 0.050(4) 0.073(5) -0.013(4) 0.010(4) -0.005(4)
C24 0.070(5) 0.035(4) 0.062(4) -0.006(4) 0.002(4) -0.007(4)
C25 0.095(6) 0.040(4) 0.058(5) -0.004(4) 0.016(5) -0.019(4)
C26 0.094(7) 0.075(6) 0.052(5) -0.011(4) 0.008(5) -0.025(5)
C27 0.142(10) 0.106(9) 0.058(6) -0.014(6) 0.004(6) -0.036(8)
C28 0.202(15) 0.084(8) 0.060(6) -0.015(6) 0.025(9) -0.020(10)
C29 0.173(12) 0.071(7) 0.068(6) -0.017(6) 0.051(8) 0.000(8)
C30 0.120(8) 0.056(5) 0.065(5) -0.005(4) 0.033(6) 0.005(5)
C31 0.055(4) 0.091(6) 0.045(4) 0.014(4) 0.002(3) -0.006(4)
C32 0.078(6) 0.123(9) 0.047(4) 0.016(5) 0.013(4) -0.021(6)
C33 0.062(5) 0.159(11) 0.071(6) 0.042(7) 0.022(5) -0.006(6)
C34 0.051(5) 0.159(11) 0.073(6) 0.032(7) 0.000(4) -0.019(6)
C35 0.051(4) 0.091(6) 0.061(5) 0.018(5) 0.005(4) -0.015(4)
C36 0.037(3) 0.071(5) 0.046(4) 0.008(4) 0.001(3) 0.003(3)
C37 0.032(3) 0.054(4) 0.037(3) -0.001(3) 0.003(2) 0.005(3)
C38 0.033(3) 0.082(5) 0.047(4) 0.013(4) -0.002(3) 0.001(4)
C39 0.037(3) 0.063(4) 0.036(3) 0.011(3) -0.001(3) 0.005(3)
C40 0.041(4) 0.066(5) 0.043(4) 0.008(3) 0.005(3) 0.008(3)
C41 0.076(5) 0.077(6) 0.072(5) 0.028(5) -0.001(5) -0.003(5)
C42 0.088(7) 0.110(8) 0.085(7) 0.066(6) -0.003(6) 0.009(6)
C43 0.069(6) 0.152(11) 0.070(6) 0.047(7) -0.004(5) 0.035(7)
C44 0.051(5) 0.163(11) 0.052(5) 0.037(6) 0.000(4) 0.005(6)
C45 0.037(4) 0.116(7) 0.047(4) 0.026(4) -0.007(3) 0.003(4)
C46 0.049(4) 0.091(7) 0.069(5) -0.004(5) -0.011(4) -0.002(5)
C47 0.049(4) 0.137(10) 0.081(6) -0.011(7) -0.007(5) 0.008(6)
C48 0.044(5) 0.132(9) 0.085(6) 0.019(7) -0.014(5) -0.021(6)
C49 0.077(6) 0.136(10) 0.058(5) -0.003(6) -0.006(5) -0.034(7)
C50 0.055(4) 0.095(7) 0.050(4) -0.003(4) -0.004(4) -0.013(5)
C51 0.046(4) 0.062(5) 0.044(4) -0.002(3) 0.004(3) -0.008(4)
C52 0.042(3) 0.053(4) 0.037(3) 0.000(3) -0.002(3) -0.003(3)
C53 0.047(4) 0.058(4) 0.042(3) -0.011(3) 0.001(3) 0.002(3)
C54 0.043(3) 0.047(4) 0.036(3) -0.002(3) 0.002(3) -0.001(3)
C55 0.047(4) 0.047(4) 0.038(3) 0.000(3) 0.008(3) 0.001(3)
C56 0.054(4) 0.052(4) 0.046(4) -0.001(3) 0.010(3) -0.003(4)
C57 0.055(4) 0.074(6) 0.063(5) -0.003(4) 0.019(4) 0.004(4)
C58 0.064(5) 0.079(6) 0.050(4) 0.000(4) 0.017(4) 0.018(4)
C59 0.084(6) 0.070(6) 0.051(4) -0.019(4) 0.000(4) 0.019(5)
C60 0.060(4) 0.063(5) 0.044(4) -0.006(3) 0.010(3) 0.006(4)
C61 0.125(9) 0.086(7) 0.090(7) -0.031(6) -0.035(7) 0.068(7)
C62 0.139(10) 0.113(9) 0.118(9) -0.059(8) -0.053(8) 0.088(9)
C63 0.081(6) 0.089(7) 0.089(7) -0.046(6) 0.003(6) 0.013(5)
C64 0.169(10) 0.059(5) 0.055(5) -0.004(4) 0.022(6) 0.034(6)
C65 0.131(8) 0.069(6) 0.053(5) 0.008(4) 0.028(5) 0.043(6)
C66 0.041(3) 0.038(3) 0.053(4) -0.007(3) -0.002(3) 0.006(3)
C67 0.043(3) 0.037(3) 0.054(4) 0.006(3) 0.003(3) 0.005(3)
C68 0.048(4) 0.063(5) 0.037(3) 0.003(3) -0.003(3) 0.020(4)
C69 0.042(3) 0.054(4) 0.047(4) 0.010(3) -0.002(3) 0.005(3)
C70 0.047(4) 0.073(5) 0.045(4) 0.015(4) -0.009(3) 0.004(4)
C71 0.133(9) 0.113(8) 0.046(4) -0.008(5) -0.040(5) 0.035(7)
C72 0.180(13) 0.157(13) 0.071(7) -0.018(8) -0.055(8) 0.043(12)
C73 0.106(8) 0.126(9) 0.055(5) 0.028(6) -0.026(6) 0.014(8)
C74 0.168(13) 0.171(14) 0.072(7) 0.023(8) -0.017(8) 0.105(12)
C75 0.162(11) 0.174(13) 0.056(5) 0.022(7) -0.002(7) 0.108(11)
C76 0.131(9) 0.097(7) 0.048(5) -0.004(5) -0.004(5) 0.068(7)
C77 0.168(12) 0.143(11) 0.068(6) 0.007(7) -0.013(7) 0.102(10)
C78 0.087(7) 0.106(8) 0.078(6) 0.031(6) -0.006(5) 0.038(6)
C79 0.067(5) 0.073(6) 0.043(4) 0.013(4) -0.010(4) -0.003(4)
C80 0.066(4) 0.058(5) 0.037(3) 0.015(3) 0.005(3) 0.005(4)
C81 0.054(4) 0.055(5) 0.047(4) 0.009(3) 0.005(3) -0.003(4)
C82 0.052(4) 0.045(4) 0.038(3) 0.011(3) 0.000(3) 0.007(3)
C83 0.059(4) 0.062(5) 0.039(3) 0.013(3) 0.003(3) 0.002(4)
C84 0.039(3) 0.048(4) 0.042(3) 0.009(3) 0.003(3) 0.001(3)
C85 0.045(4) 0.069(5) 0.039(3) 0.002(3) 0.002(3) -0.008(4)
C86 0.054(4) 0.068(5) 0.051(4) 0.002(4) 0.009(3) 0.008(4)
C87 0.069(6) 0.092(7) 0.082(6) 0.003(6) 0.018(5) 0.024(5)
C88 0.055(5) 0.140(10) 0.069(5) -0.004(6) 0.027(4) 0.014(6)
C89 0.052(5) 0.115(8) 0.065(5) 0.022(6) 0.016(4) -0.005(5)
C90 0.045(4) 0.078(6) 0.049(4) 0.014(4) 0.004(3) -0.005(4)
C91 0.042(3) 0.053(4) 0.041(4) -0.008(3) -0.003(3) 0.012(3)
C92 0.038(3) 0.038(3) 0.045(3) 0.000(3) 0.002(3) 0.008(3)
C93 0.049(4) 0.055(4) 0.044(4) 0.001(3) 0.003(3) 0.020(3)
C94 0.057(5) 0.102(7) 0.068(5) 0.020(5) 0.023(4) 0.007(5)
C95 0.099(7) 0.060(5) 0.069(5) -0.015(4) -0.016(5) 0.033(5)
C96 0.055(4) 0.038(4) 0.038(3) 0.005(3) 0.001(3) 0.013(3)
C97 0.044(3) 0.046(4) 0.041(3) 0.004(3) -0.002(3) -0.001(3)
C98 0.078(5) 0.075(6) 0.052(4) 0.024(4) 0.015(4) 0.019(5)
C99 0.076(6) 0.154(11) 0.063(6) 0.040(7) -0.019(5) 0.002(7)
C100 0.143(9) 0.072(6) 0.044(4) 0.014(4) 0.023(5) 0.001(6)
C101 0.038(3) 0.045(4) 0.051(4) 0.003(3) 0.007(3) 0.004(3)
C102 0.036(3) 0.047(4) 0.045(4) -0.003(3) 0.003(3) 0.002(3)
C103 0.038(3) 0.046(4) 0.053(4) 0.005(3) 0.010(3) 0.001(3)
C104 0.046(4) 0.093(7) 0.070(5) 0.021(5) 0.002(4) 0.012(4)
C105 0.051(4) 0.063(5) 0.040(3) 0.001(3) 0.007(3) -0.005(4)
C106 0.049(4) 0.052(4) 0.038(3) 0.001(3) -0.003(3) 0.001(3)
C107 0.059(4) 0.049(4) 0.043(4) -0.005(3) 0.010(3) -0.003(3)
C108 0.078(6) 0.107(8) 0.051(5) -0.039(5) 0.005(4) -0.031(6)
N1 0.044(3) 0.065(4) 0.033(3) -0.003(3) 0.004(2) 0.007(3)
N2 0.045(3) 0.060(4) 0.035(3) 0.003(3) 0.000(2) -0.004(3)
N3 0.043(3) 0.052(3) 0.044(3) 0.005(3) 0.005(2) 0.010(3)
N4 0.060(3) 0.053(3) 0.030(3) 0.000(3) -0.007(3) 0.014(3)
O1 0.067(3) 0.042(3) 0.049(3) -0.004(2) 0.008(2) -0.004(2)
O2 0.078(3) 0.044(3) 0.052(3) 0.000(2) 0.012(3) 0.016(3)
O3 0.048(3) 0.060(3) 0.049(3) 0.001(2) 0.000(2) -0.019(2)
O4 0.054(3) 0.048(3) 0.049(3) 0.004(2) 0.010(2) -0.013(2)
O5 0.043(2) 0.069(3) 0.036(2) 0.010(2) 0.0084(19) 0.008(2)
O6 0.054(3) 0.061(3) 0.036(2) 0.007(2) 0.003(2) 0.014(2)
O7 0.041(2) 0.041(2) 0.031(2) -0.0037(19) 0.0023(18) 0.0163(19)
O8 0.079(4) 0.072(4) 0.058(3) -0.020(3) -0.028(3) 0.027(3)
O9 0.047(3) 0.056(3) 0.040(2) 0.006(2) -0.002(2) 0.016(2)
O10 0.046(2) 0.046(3) 0.043(2) 0.001(2) 0.0048(19) 0.019(2)
O11 0.039(2) 0.042(3) 0.037(2) -0.0051(19) 0.0009(18) 0.0014(19)
O12 0.050(3) 0.092(4) 0.056(3) -0.015(3) 0.010(2) -0.014(3)
O13 0.042(2) 0.055(3) 0.035(2) -0.007(2) 0.0079(19) 0.006(2)
O14 0.041(2) 0.074(3) 0.038(2) -0.009(2) -0.005(2) 0.005(2)
O15 0.0297(19) 0.046(2) 0.039(2) 0.006(2) 0.0043(18) -0.0079(19)
O16 0.053(3) 0.068(3) 0.075(3) 0.034(3) 0.006(3) -0.004(3)
O17 0.035(2) 0.073(3) 0.031(2) 0.005(2) -0.0008(18) 0.004(2)
O18 0.031(2) 0.071(3) 0.039(2) 0.006(2) 0.0032(18) -0.002(2)
O19 0.041(2) 0.040(2) 0.040(2) 0.004(2) 0.0075(19) 0.009(2)
O20 0.099(4) 0.055(3) 0.075(4) 0.020(3) 0.042(3) 0.031(3)
O21 0.036(2) 0.042(2) 0.034(2) 0.0056(19) 0.0045(17) 0.0001(19)
O22 0.041(2) 0.033(2) 0.036(2) 0.0014(18) 0.0035(18) 0.0069(18)
O23 0.037(2) 0.037(2) 0.039(2) 0.000(2) 0.0049(18) 0.0027(18)
O24 0.035(2) 0.043(2) 0.035(2) -0.0007(19) 0.0035(17) -0.0056(19)
O25 0.033(2) 0.040(2) 0.034(2) -0.0044(18) 0.0009(16) 0.0028(18)
Y1 0.0472(3) 0.0374(3) 0.0403(3) 0.0000(3) 0.0042(3) -0.0030(3)
Y2 0.0386(3) 0.0426(3) 0.0314(3) 0.0024(3) 0.0022(2) 0.0042(3)
Y3 0.0358(3) 0.0392(3) 0.0339(3) 0.0024(3) 0.0030(2) 0.0046(3)
Y4 0.0348(3) 0.0392(3) 0.0324(3) 0.0013(3) 0.0037(2) 0.0033(3)
Y5 0.0328(3) 0.0432(3) 0.0322(3) 0.0007(3) 0.0022(2) 0.0030(3)

loop_
_atom_type_symbol
_atom_type_description
_atom_type_scat_dispersion_real
_atom_type_scat_dispersion_imag
_atom_type_scat_source
C C 0.0033 0.0016 'International Tables Vol C Tables 4.2.6.8 and 6.1.1.4'
H H 0.0000 0.0000 'International Tables Vol C Tables 4.2.6.8 and 6.1.1.4'
N N 0.0061 0.0033 'International Tables Vol C Tables 4.2.6.8 and 6.1.1.4'
O O 0.0106 0.0060 'International Tables Vol C Tables 4.2.6.8 and 6.1.1.4'
Y Y -2.7962 3.5667 'International Tables Vol C Tables 4.2.6.8 and 6.1.1.4'

loop_
_geom_angle_atom_site_label_1
_geom_angle_atom_site_label_2
_geom_angle_atom_site_label_3
_geom_angle
C6 C1 C2 119.4(10)
C3 C2 C1 120.8(11)
C4 C3 C2 120.3(9)
C3 C4 C5 119.9(11)
C6 C5 C4 120.0(10)
C5 C6 C1 119.6(8)
C5 C6 C7 117.9(8)
C1 C6 C7 122.5(8)
O4 C7 C8 125.8(6)
O4 C7 C6 116.7(7)
C8 C7 C6 117.5(7)
C7 C8 C9 122.2(7)
O3 C9 C8 123.9(7)
O3 C9 C10 117.3(6)
C8 C9 C10 118.8(6)
C15 C10 C11 117.7(8)
C15 C10 C9 124.5(7)
C11 C10 C9 117.8(7)
C12 C11 C10 120.4(9)
C13 C12 C11 120.4(10)
C12 C13 C14 120.1(9)
C15 C14 C13 118.8(9)
C14 C15 C10 122.5(9)
C17 C16 C21 120.0
C18 C17 C16 120.0
C17 C18 C19 120.0
C20 C19 C18 120.0
C19 C20 C21 120.0
C20 C21 C16 120.0
C20 C21 C22 124.1(5)
C16 C21 C22 115.9(5)
O2 C22 C23 123.5(8)
O2 C22 C21 117.7(7)
C23 C22 C21 118.8(7)
C24 C23 C22 122.9(8)
O1 C24 C23 126.7(7)
O1 C24 C25 116.2(8)
C23 C24 C25 117.0(7)
C26 C25 C30 119.6(8)
C26 C25 C24 118.3(8)
C30 C25 C24 122.1(9)
C25 C26 C27 119.9(11)
C28 C27 C26 119.9(12)
C29 C28 C27 120.3(10)
C28 C29 C30 119.9(12)
C25 C30 C29 120.2(12)
C32 C31 C36 119.5(8)
C33 C32 C31 121.0(8)
C34 C33 C32 119.8(8)
C33 C34 C35 119.6(9)
C36 C35 C34 121.2(8)
C35 C36 C31 118.8(7)
C35 C36 C37 122.5(6)
C31 C36 C37 118.7(6)
O18 C37 C38 123.3(6)
O18 C37 C36 116.0(5)
C38 C37 C36 120.6(5)
C39 C38 C37 123.6(6)
O17 C39 C38 125.0(6)
O17 C39 C40 115.1(6)
C38 C39 C40 119.9(6)
C41 C40 C45 119.7(7)
C41 C40 C39 118.6(7)
C45 C40 C39 121.7(7)
C40 C41 C42 120.6(9)
C43 C42 C41 118.3(9)
C44 C43 C42 121.7(8)
C43 C44 C45 120.4(9)
C44 C45 C40 119.2(8)
C51 C46 C47 120.6(9)
C48 C47 C46 120.9(10)
C47 C48 C49 119.3(8)
C48 C49 C50 120.0(9)
C51 C50 C49 120.6(9)
C46 C51 C50 118.6(7)
C46 C51 C52 119.4(6)
C50 C51 C52 122.0(7)
O14 C52 C53 122.9(6)
O14 C52 C51 115.6(6)
C53 C52 C51 121.5(6)
C54 C53 C52 124.6(6)
O13 C54 C53 124.5(6)
O13 C54 C55 116.0(6)
C53 C54 C55 119.5(6)
C56 C55 C60 118.6(6)
C56 C55 C54 118.3(6)
C60 C55 C54 122.9(6)
C55 C56 C57 120.7(7)
C58 C57 C56 119.8(8)
C59 C58 C57 119.0(7)
C60 C59 C58 121.2(8)
C59 C60 C55 120.6(8)
C62 C61 C66 120.0
C61 C62 C63 120.0
C62 C63 C64 120.0
C63 C64 C65 120.0
C66 C65 C64 120.0
C65 C66 C61 120.0
C65 C66 C67 118.3(4)
C61 C66 C67 121.7(4)
O10 C67 C68 122.9(6)
O10 C67 C66 116.6(6)
C68 C67 C66 120.5(6)
C67 C68 C69 123.2(6)
O9 C69 C68 123.7(6)
O9 C69 C70 116.5(6)
C68 C69 C70 119.7(6)
C75 C70 C71 116.8(8)
C75 C70 C69 125.2(8)
C71 C70 C69 117.8(7)
C70 C71 C72 121.1(11)
C73 C72 C71 120.5(12)
C72 C73 C74 118.9(10)
C73 C74 C75 120.7(11)
C70 C75 C74 121.4(11)
C77 C76 C81 121.9(9)
C76 C77 C78 119.3(10)
C79 C78 C77 120.2(9)
C78 C79 C80 120.5(7)
C79 C80 C81 119.9(7)
C76 C81 C80 118.2(7)
C76 C81 C82 121.2(6)
C80 C81 C82 120.6(7)
O6 C82 C83 122.9(6)
O6 C82 C81 115.1(6)
C83 C82 C81 122.1(6)
C84 C83 C82 125.7(6)
O5 C84 C83 125.4(6)
O5 C84 C85 115.4(6)
C83 C84 C85 119.2(6)
C86 C85 C90 118.6(7)
C86 C85 C84 118.8(6)
C90 C85 C84 122.3(7)
C85 C86 C87 121.6(8)
C86 C87 C88 118.4(9)
C89 C88 C87 121.1(8)
C88 C89 C90 119.8(8)
C89 C90 C85 120.5(8)
O8 C91 O7 123.3(6)
O8 C91 C92 118.9(6)
O7 C91 C92 117.7(6)
N4 C92 C91 110.7(5)
N4 C92 C93 113.1(5)
C91 C92 C93 113.2(5)
C95 C93 C94 113.0(7)
C95 C93 C92 112.3(6)
C94 C93 C92 110.6(6)
O20 C96 O19 124.4(6)
O20 C96 C97 119.6(6)
O19 C96 C97 116.0(6)
N3 C97 C96 112.4(5)
N3 C97 C98 114.1(6)
C96 C97 C98 111.0(6)
C99 C98 C100 111.7(7)
C99 C98 C97 111.1(7)
C100 C98 C97 111.0(7)
O16 C101 O15 124.7(6)
O16 C101 C102 119.2(6)
O15 C101 C102 116.1(6)
N2 C102 C103 110.5(5)
N2 C102 C101 106.8(5)
C103 C102 C101 110.2(5)
C104 C103 C102 111.6(6)
C104 C103 C105 107.8(5)
C102 C103 C105 111.3(6)
O12 C106 O11 124.9(6)
O12 C106 C107 118.5(6)
O11 C106 C107 116.5(6)
N1 C107 C108 112.8(6)
N1 C107 C106 110.7(6)
C108 C107 C106 115.4(6)
C09A C108 C10B 82.5(15)
C09A C108 C107 120.3(12)
C10B C108 C107 124.0(13)
C09A C108 C09B 19.2(14)
C10B C108 C09B 101.4(16)
C107 C108 C09B 106.0(11)
C09A C108 C10A 113.9(13)
C10B C108 C10A 31.4(11)
C107 C108 C10A 103.5(9)
C09B C108 C10A 132.6(14)
C107 N1 Y2 116.3(4)
C102 N2 Y3 115.9(4)
C97 N3 Y4 117.4(4)
C92 N4 Y5 118.0(4)
C24 O1 Y1 132.4(5)
C22 O2 Y1 137.3(5)
C9 O3 Y1 134.6(4)
C7 O4 Y1 132.0(5)
C84 O5 Y2 133.4(4)
C82 O6 Y2 134.6(4)
C91 O7 Y5 125.7(4)
C91 O7 Y2 136.9(4)
Y5 O7 Y2 97.38(15)
C69 O9 Y3 137.5(4)
C67 O10 Y3 139.0(4)
C106 O11 Y2 127.4(4)
C106 O11 Y3 135.8(4)
Y2 O11 Y3 96.51(15)
C54 O13 Y4 135.8(4)
C52 O14 Y4 137.2(4)
C101 O15 Y4 136.7(4)
C101 O15 Y3 125.2(4)
Y4 O15 Y3 96.90(14)
C39 O17 Y5 136.3(4)
C37 O18 Y5 136.9(4)
C96 O19 Y4 126.7(4)
C96 O19 Y5 136.1(4)
Y4 O19 Y5 97.11(16)
Y2 O21 Y5 101.67(17)
Y2 O21 Y1 107.54(16)
Y5 O21 Y1 107.36(15)
Y2 O22 Y3 102.17(16)
Y2 O22 Y1 108.67(15)
Y3 O22 Y1 108.66(15)
Y4 O23 Y3 101.67(16)
Y4 O23 Y1 107.98(16)
Y3 O23 Y1 107.75(16)
Y4 O24 Y5 100.89(16)
Y4 O24 Y1 107.75(16)
Y5 O24 Y1 107.99(15)
Y3 O25 Y5 160.64(18)
Y3 O25 Y4 88.88(12)
Y5 O25 Y4 88.71(12)
Y3 O25 Y2 87.47(12)
Y5 O25 Y2 87.62(12)
Y4 O25 Y2 158.08(18)
O2 Y1 O3 121.17(19)
O2 Y1 O4 74.49(18)
O3 Y1 O4 72.98(17)
O2 Y1 O1 73.20(18)
O3 Y1 O1 78.62(17)
O4 Y1 O1 115.52(17)
O2 Y1 O22 71.75(17)
O3 Y1 O22 151.57(15)
O4 Y1 O22 88.40(15)
O1 Y1 O22 129.52(15)
O2 Y1 O24 154.04(16)
O3 Y1 O24 71.97(16)
O4 Y1 O24 131.23(16)
O1 Y1 O24 89.34(15)
O22 Y1 O24 107.85(14)
O2 Y1 O23 86.30(17)
O3 Y1 O23 132.11(15)
O4 Y1 O23 154.63(16)
O1 Y1 O23 72.98(15)
O22 Y1 O23 69.63(14)
O24 Y1 O23 69.99(13)
O2 Y1 O21 129.76(16)
O3 Y1 O21 84.55(16)
O4 Y1 O21 73.77(16)
O1 Y1 O21 156.77(16)
O22 Y1 O21 69.45(13)
O24 Y1 O21 70.14(13)
O23 Y1 O21 108.21(14)
O2 Y1 Y4 120.96(14)
O3 Y1 Y4 104.02(12)
O4 Y1 Y4 160.86(13)
O1 Y1 Y4 81.58(12)
O22 Y1 Y4 86.49(10)
O24 Y1 Y4 35.23(9)
O23 Y1 Y4 34.91(10)
O21 Y1 Y4 87.17(10)
O2 Y1 Y2 102.34(13)
O3 Y1 Y2 119.13(13)
O4 Y1 Y2 81.24(12)
O1 Y1 Y2 159.62(12)
O22 Y1 Y2 34.59(9)
O24 Y1 Y2 87.29(10)
O23 Y1 Y2 87.00(10)
O21 Y1 Y2 34.96(9)
Y4 Y1 Y2 84.11(2)
O2 Y1 Y3 79.79(14)
O3 Y1 Y3 158.11(13)
O4 Y1 Y3 122.76(12)
O1 Y1 Y3 104.08(12)
O22 Y1 Y3 34.68(9)
O24 Y1 Y3 86.26(10)
O23 Y1 Y3 35.22(10)
O21 Y1 Y3 85.87(10)
Y4 Y1 Y3 55.808(17)
Y2 Y1 Y3 55.649(16)
O2 Y1 Y5 157.05(14)
O3 Y1 Y5 79.45(13)
O4 Y1 Y5 105.48(13)
O1 Y1 Y5 124.46(12)
O22 Y1 Y5 85.31(10)
O24 Y1 Y5 35.25(10)
O23 Y1 Y5 85.81(10)
O21 Y1 Y5 35.26(9)
Y4 Y1 Y5 55.730(18)
Y2 Y1 Y5 55.742(17)
Y3 Y1 Y5 81.36(2)
O6 Y2 O22 72.44(15)
O6 Y2 O5 75.04(16)
O22 Y2 O5 129.01(17)
O6 Y2 O21 112.65(17)
O22 Y2 O21 74.12(14)
O5 Y2 O21 83.72(15)
O6 Y2 O11 93.26(16)
O22 Y2 O11 77.18(14)
O5 Y2 O11 143.02(16)
O21 Y2 O11 132.46(14)
O6 Y2 O7 156.49(15)
O22 Y2 O7 130.56(14)
O5 Y2 O7 84.26(16)
O21 Y2 O7 75.26(15)
O11 Y2 O7 96.77(15)
O6 Y2 N1 80.54(18)
O22 Y2 N1 132.75(16)
O5 Y2 N1 77.11(17)
O21 Y2 N1 153.11(16)
O11 Y2 N1 66.30(16)
O7 Y2 N1 84.13(17)
O6 Y2 O25 137.32(14)
O22 Y2 O25 66.74(13)
O5 Y2 O25 142.66(14)
O21 Y2 O25 67.68(13)
O11 Y2 O25 66.42(13)
O7 Y2 O25 66.07(13)
N1 Y2 O25 119.24(16)
O6 Y2 Y3 94.23(11)
O22 Y2 Y3 39.01(10)
O5 Y2 Y3 167.22(13)
O21 Y2 Y3 94.34(10)
O11 Y2 Y3 42.58(10)
O7 Y2 Y3 107.52(10)
N1 Y2 Y3 108.40(12)
O25 Y2 Y3 45.09(8)
O6 Y2 Y5 152.03(13)
O22 Y2 Y5 93.36(10)
O5 Y2 Y5 97.62(11)
O21 Y2 Y5 39.39(11)
O11 Y2 Y5 107.24(10)
O7 Y2 Y5 40.94(10)
N1 Y2 Y5 124.81(14)
O25 Y2 Y5 45.08(8)
Y3 Y2 Y5 88.65(2)
O6 Y2 Y1 94.59(12)
O22 Y2 Y1 36.74(10)
O5 Y2 Y1 110.94(13)
O21 Y2 Y1 37.49(10)
O11 Y2 Y1 104.80(10)
O7 Y2 Y1 103.25(10)
N1 Y2 Y1 169.35(13)
O25 Y2 Y1 58.75(9)
Y3 Y2 Y1 62.282(19)
Y5 Y2 Y1 62.32(2)
O10 Y3 O9 73.31(16)
O10 Y3 O22 107.43(15)
O9 Y3 O22 81.31(15)
O10 Y3 O23 73.91(15)
O9 Y3 O23 129.66(16)
O22 Y3 O23 73.41(14)
O10 Y3 O15 95.30(15)
O9 Y3 O15 145.18(15)
O22 Y3 O15 133.27(14)
O23 Y3 O15 74.66(14)
O10 Y3 O11 151.22(15)
O9 Y3 O11 79.02(15)
O22 Y3 O11 75.45(14)
O23 Y3 O11 132.13(14)
O15 Y3 O11 103.11(15)
O10 Y3 N2 84.28(18)
O9 Y3 N2 80.59(18)
O22 Y3 N2 154.50(15)
O23 Y3 N2 132.08(15)
O15 Y3 N2 65.36(15)
O11 Y3 N2 83.58(16)
O10 Y3 O25 141.38(14)
O9 Y3 O25 138.78(14)
O22 Y3 O25 68.42(13)
O23 Y3 O25 68.12(13)
O15 Y3 O25 68.43(13)
O11 Y3 O25 67.02(13)
N2 Y3 O25 116.37(16)
O10 Y3 Y2 145.76(12)
O9 Y3 Y2 91.52(11)
O22 Y3 Y2 38.82(10)
O23 Y3 Y2 94.75(10)
O15 Y3 Y2 113.05(10)
O11 Y3 Y2 40.91(10)
N2 Y3 Y2 124.15(13)
O25 Y3 Y2 47.44(9)
O10 Y3 Y4 98.30(11)
O9 Y3 Y4 168.49(13)
O22 Y3 Y4 94.09(10)
O23 Y3 Y4 38.94(10)
O15 Y3 Y4 41.47(9)
O11 Y3 Y4 110.17(10)
N2 Y3 Y4 106.81(12)
O25 Y3 Y4 46.10(8)
Y2 Y3 Y4 91.40(2)
O10 Y3 Y1 93.92(12)
O9 Y3 Y1 110.03(12)
O22 Y3 Y1 36.66(10)
O23 Y3 Y1 37.03(10)
O15 Y3 Y1 103.39(9)
O11 Y3 Y1 102.93(10)
N2 Y3 Y1 168.29(12)
O25 Y3 Y1 59.04(9)
Y2 Y3 Y1 62.07(2)
Y4 Y3 Y1 61.925(19)
O14 Y4 O23 114.57(17)
O14 Y4 O13 73.75(15)
O23 Y4 O13 80.87(15)
O14 Y4 O24 73.06(15)
O23 Y4 O24 73.99(15)
O13 Y4 O24 124.20(16)
O14 Y4 O19 90.56(16)
O23 Y4 O19 132.48(14)
O13 Y4 O19 146.54(15)
O24 Y4 O19 76.30(15)
O14 Y4 O15 153.59(15)
O23 Y4 O15 75.20(14)
O13 Y4 O15 84.35(15)
O24 Y4 O15 132.80(14)
O19 Y4 O15 100.26(15)
O14 Y4 N3 80.07(19)
O23 Y4 N3 152.23(16)
O13 Y4 N3 81.11(17)
O24 Y4 N3 133.78(16)
O19 Y4 N3 66.95(16)
O15 Y4 N3 82.16(16)
O14 Y4 O25 138.38(14)
O23 Y4 O25 67.58(14)
O13 Y4 O25 141.89(14)
O24 Y4 O25 67.82(13)
O19 Y4 O25 67.18(13)
O15 Y4 O25 67.74(13)
N3 Y4 O25 118.09(16)
O14 Y4 Y5 94.67(11)
O23 Y4 Y5 94.01(10)
O13 Y4 Y5 163.63(12)
O24 Y4 Y5 39.71(11)
O19 Y4 Y5 41.91(10)
O15 Y4 Y5 109.51(10)
N3 Y4 Y5 108.74(12)
O25 Y4 Y5 45.16(9)
O14 Y4 Y3 153.96(14)
O23 Y4 Y3 39.39(10)
O13 Y4 Y3 96.91(11)
O24 Y4 Y3 93.93(10)
O19 Y4 Y3 108.54(10)
O15 Y4 Y3 41.63(10)
N3 Y4 Y3 123.25(13)
O25 Y4 Y3 45.02(9)
Y5 Y4 Y3 88.58(2)
O14 Y4 Y1 96.53(13)
O23 Y4 Y1 37.11(10)
O13 Y4 Y1 106.68(12)
O24 Y4 Y1 37.03(11)
O19 Y4 Y1 104.31(10)
O15 Y4 Y1 103.89(10)
N3 Y4 Y1 170.41(12)
O25 Y4 Y1 59.06(9)
Y5 Y4 Y1 62.394(19)
Y3 Y4 Y1 62.267(19)
O17 Y5 O18 73.77(15)
O17 Y5 O21 125.91(16)
O18 Y5 O21 70.71(15)
O17 Y5 O24 83.27(16)
O18 Y5 O24 111.60(16)
O21 Y5 O24 73.76(14)
O17 Y5 O7 143.47(15)
O18 Y5 O7 89.96(15)
O21 Y5 O7 75.52(15)
O24 Y5 O7 133.24(14)
O17 Y5 O19 83.47(15)
O18 Y5 O19 154.92(15)
O21 Y5 O19 133.15(14)
O24 Y5 O19 75.17(14)
O7 Y5 O19 102.74(15)
O17 Y5 N4 78.41(18)
O18 Y5 N4 80.4(2)
O21 Y5 N4 131.79(16)
O24 Y5 N4 154.34(16)
O7 Y5 N4 66.56(16)
O19 Y5 N4 84.97(17)
O17 Y5 O25 143.14(14)
O18 Y5 O25 137.80(14)
O21 Y5 O25 69.08(13)
O24 Y5 O25 68.34(13)
O7 Y5 O25 68.16(13)
O19 Y5 O25 67.26(13)
N4 Y5 O25 118.69(17)
O17 Y5 Y4 97.04(11)
O18 Y5 Y4 150.99(13)
O21 Y5 Y4 94.93(10)
O24 Y5 Y4 39.40(10)
O7 Y5 Y4 111.28(10)
O19 Y5 Y4 40.98(10)
N4 Y5 Y4 125.55(14)
O25 Y5 Y4 46.13(8)
O17 Y5 Y2 163.71(12)
O18 Y5 Y2 92.24(11)
O21 Y5 Y2 38.93(10)
O24 Y5 Y2 94.57(10)
O7 Y5 Y2 41.68(10)
O19 Y5 Y2 111.68(10)
N4 Y5 Y2 107.95(12)
O25 Y5 Y2 47.30(9)
Y4 Y5 Y2 91.29(2)
O17 Y5 Y1 110.08(13)
O18 Y5 Y1 94.86(13)
O21 Y5 Y1 37.38(10)
O24 Y5 Y1 36.76(10)
O7 Y5 Y1 103.60(10)
O19 Y5 Y1 102.86(10)
N4 Y5 Y1 168.86(12)
O25 Y5 Y1 58.91(9)
Y4 Y5 Y1 61.876(17)
Y2 Y5 Y1 61.935(18)

loop_
_geom_bond_atom_site_label_1
_geom_bond_atom_site_label_2
_geom_bond_distance
C1 C6 1.364(12)
C1 C2 1.389(12)
C2 C3 1.344(16)
C3 C4 1.328(17)
C4 C5 1.414(12)
C5 C6 1.343(12)
C6 C7 1.511(9)
C7 O4 1.239(8)
C7 C8 1.395(10)
C8 C9 1.410(10)
C9 O3 1.232(8)
C9 C10 1.494(10)
C10 C15 1.371(11)
C10 C11 1.386(11)
C11 C12 1.379(12)
C12 C13 1.357(14)
C13 C14 1.382(14)
C14 C15 1.366(12)
C16 C17 1.3900
C16 C21 1.3900
C17 C18 1.3900
C18 C19 1.3900
C19 C20 1.3900
C20 C21 1.3900
C21 C22 1.467(9)
C22 O2 1.224(9)
C22 C23 1.416(11)
C23 C24 1.367(11)
C24 O1 1.246(9)
C24 C25 1.512(11)
C25 C26 1.373(13)
C25 C30 1.381(13)
C26 C27 1.386(12)
C27 C28 1.374(18)
C28 C29 1.368(18)
C29 C30 1.381(13)
C31 C32 1.375(10)
C31 C36 1.378(10)
C32 C33 1.360(14)
C33 C34 1.358(13)
C34 C35 1.375(11)
C35 C36 1.367(10)
C36 C37 1.473(9)
C37 O18 1.264(7)
C37 C38 1.391(8)
C38 C39 1.383(9)
C39 O17 1.255(7)
C39 C40 1.489(9)
C40 C41 1.364(11)
C40 C45 1.393(10)
C41 C42 1.385(11)
C42 C43 1.377(15)
C43 C44 1.344(14)
C44 C45 1.372(10)
C46 C51 1.363(11)
C46 C47 1.380(11)
C47 C48 1.355(14)
C48 C49 1.362(15)
C49 C50 1.391(12)
C50 C51 1.372(10)
C51 C52 1.473(9)
C52 O14 1.266(8)
C52 C53 1.401(9)
C53 C54 1.376(9)
C54 O13 1.269(7)
C54 C55 1.475(9)
C55 C56 1.362(10)
C55 C60 1.375(9)
C56 C57 1.385(10)
C57 C58 1.371(11)
C58 C59 1.359(12)
C59 C60 1.357(11)
C61 C62 1.3900
C61 C66 1.3900
C62 C63 1.3900
C63 C64 1.3900
C64 C65 1.3900
C65 C66 1.3900
C66 C67 1.467(7)
C67 O10 1.267(7)
C67 C68 1.385(9)
C68 C69 1.411(9)
C69 O9 1.257(8)
C69 C70 1.473(9)
C70 C75 1.321(13)
C70 C71 1.345(12)
C71 C72 1.395(12)
C72 C73 1.309(17)
C73 C74 1.313(16)
C74 C75 1.391(13)
C76 C77 1.345(13)
C76 C81 1.379(11)
C77 C78 1.378(14)
C78 C79 1.349(12)
C79 C80 1.374(10)
C80 C81 1.379(9)
C81 C82 1.467(9)
C82 O6 1.286(7)
C82 C83 1.379(10)
C83 C84 1.361(10)
C84 O5 1.274(7)
C84 C85 1.483(9)
C85 C86 1.374(11)
C85 C90 1.386(10)
C86 C87 1.374(11)
C87 C88 1.387(14)
C88 C89 1.360(14)
C89 C90 1.377(11)
C91 O8 1.233(8)
C91 O7 1.273(8)
C91 C92 1.509(9)
C92 N4 1.451(8)
C92 C93 1.538(9)
C93 C95 1.497(11)
C93 C94 1.518(11)
C96 O20 1.193(8)
C96 O19 1.275(8)
C96 C97 1.522(9)
C97 N3 1.449(8)
C97 C98 1.547(10)
C98 C99 1.501(13)
C98 C100 1.511(11)
C101 O16 1.234(8)
C101 O15 1.279(7)
C101 C102 1.519(9)
C102 N2 1.474(8)
C102 C103 1.507(9)
C103 C104 1.496(9)
C103 C105 1.522(9)
C106 O12 1.227(8)
C106 O11 1.260(8)
C106 C107 1.521(9)
C107 N1 1.455(9)
C107 C108 1.521(10)
C108 C09A 1.30(2)
C108 C10B 1.43(3)
C108 C09B 1.612(16)
C108 C10A 1.66(2)
N1 Y2 2.483(5)
N2 Y3 2.453(5)
N3 Y4 2.455(5)
N4 Y5 2.452(6)
O1 Y1 2.319(5)
O2 Y1 2.258(5)
O3 Y1 2.281(4)
O4 Y1 2.291(4)
O5 Y2 2.261(4)
O6 Y2 2.256(4)
O7 Y5 2.335(4)
O7 Y2 2.370(4)
O9 Y3 2.250(4)
O10 Y3 2.235(4)
O11 Y2 2.324(4)
O11 Y3 2.401(4)
O13 Y4 2.276(4)
O14 Y4 2.263(4)
O15 Y4 2.357(4)
O15 Y3 2.364(4)
O17 Y5 2.254(4)
O18 Y5 2.272(4)
O19 Y4 2.334(4)
O19 Y5 2.377(4)
O21 Y2 2.268(4)
O21 Y5 2.290(4)
O21 Y1 2.409(4)
O22 Y2 2.261(4)
O22 Y3 2.270(4)
O22 Y1 2.382(4)
O23 Y4 2.267(4)
O23 Y3 2.289(4)
O23 Y1 2.391(4)
O24 Y4 2.282(4)
O24 Y5 2.298(4)
O24 Y1 2.383(4)
O25 Y3 2.499(4)
O25 Y5 2.505(4)
O25 Y4 2.546(4)
O25 Y2 2.599(4)
Y1 Y4 3.7685(10)
Y1 Y2 3.7731(10)
Y1 Y3 3.7805(11)
Y1 Y5 3.7866(11)
Y2 Y3 3.5257(10)
Y2 Y5 3.5341(9)
Y3 Y4 3.5329(9)
Y4 Y5 3.5312(9)
